data_4118706
loop_
_publ_author_name
'Christian Clavette'
'Wei Gan'
'Amanda Bongers'
'Thomas Markiewicz'
'Amy B. Toderian'
'Serge I. Gorelsky'
'Andr\'e M. Beauchemin'

_publ_section_title
;
 A Tunable Route for the Synthesis of Azomethine Imines and
 \b-Aminocarbonyl Compounds from Alkenes
;
_journal_name_full 'Journal of the American Chemical Society'
_journal_page_first 16111
_journal_page_last 16114
_journal_paper_doi 10.1021/ja305491t
_journal_volume 134
_journal_year 2012
_chemical_absolute_configuration ad
_chemical_formula_sum 'C18 H16 N2 O2'
_chemical_formula_weight 292.33
_chemical_name_systematic
; 
 ? 
;
_space_group_IT_number 19
_symmetry_cell_setting orthorhombic
_symmetry_space_group_name_Hall 'P 2ac 2ab'
_symmetry_space_group_name_H-M 'P 21 21 21'
_atom_sites_solution_hydrogens geom
_atom_sites_solution_primary direct
_atom_sites_solution_secondary difmap
_audit_creation_method SHELXL-97
_cell_angle_alpha 90.00
_cell_angle_beta 90.00
_cell_angle_gamma 90.00
_cell_formula_units_Z 4
_cell_length_a 9.2510(13)
_cell_length_b 10.0419(15)
_cell_length_c 15.538(2)
_cell_measurement_reflns_used 9875
_cell_measurement_temperature 200(2)
_cell_measurement_theta_max 28.12
_cell_measurement_theta_min 2.56
_cell_volume 1443.4(3)
_computing_cell_refinement 'APEX II, Bruker (2009)'
_computing_data_collection 'APEX II, Bruker (2009)'
_computing_data_reduction 'XPREP, Bruker (2009)'
_computing_molecular_graphics 'SHELXTL, Bruker (2004)'
_computing_publication_material 'SHELXTL, Bruker (2004)'
_computing_structure_refinement 'SHELXL-97 (Sheldrick, 2008)'
_computing_structure_solution 'SHELXS-97 (Sheldrick, 2008)'
_diffrn_ambient_temperature 200(2)
_diffrn_measured_fraction_theta_full 0.956
_diffrn_measured_fraction_theta_max 0.956
_diffrn_measurement_device_type 'Bruker APEX-II CCD'
_diffrn_measurement_method '\f and \w scans'
_diffrn_radiation_monochromator graphite
_diffrn_radiation_source 'fine-focus sealed tube'
_diffrn_radiation_type MoK\a
_diffrn_radiation_wavelength 0.71073
_diffrn_reflns_av_R_equivalents 0.0399
_diffrn_reflns_av_sigmaI/netI 0.0335
_diffrn_reflns_limit_h_max 12
_diffrn_reflns_limit_h_min -12
_diffrn_reflns_limit_k_max 10
_diffrn_reflns_limit_k_min -13
_diffrn_reflns_limit_l_max 20
_diffrn_reflns_limit_l_min -20
_diffrn_reflns_number 22561
_diffrn_reflns_theta_full 28.30
_diffrn_reflns_theta_max 28.30
_diffrn_reflns_theta_min 2.41
_exptl_absorpt_coefficient_mu 0.089
_exptl_absorpt_correction_T_max 0.9964
_exptl_absorpt_correction_T_min 0.9903
_exptl_absorpt_correction_type multi-scan
_exptl_absorpt_process_details 'SADABS, Bruker (2003)'
_exptl_crystal_colour colourless
_exptl_crystal_density_diffrn 1.345
_exptl_crystal_density_meas ?
_exptl_crystal_description needle
_exptl_crystal_F_000 616
_exptl_crystal_size_max 0.11
_exptl_crystal_size_mid 0.06
_exptl_crystal_size_min 0.04
_refine_diff_density_max 0.205
_refine_diff_density_min -0.186
_refine_diff_density_rms 0.041
_refine_ls_abs_structure_details 'Flack H D (1983), Acta Cryst. A39, 876-881'
_refine_ls_abs_structure_Flack 0.0(13)
_refine_ls_extinction_method none
_refine_ls_goodness_of_fit_ref 1.017
_refine_ls_hydrogen_treatment constr
_refine_ls_matrix_type full
_refine_ls_number_parameters 199
_refine_ls_number_reflns 3391
_refine_ls_number_restraints 0
_refine_ls_restrained_S_all 1.017
_refine_ls_R_factor_all 0.0573
_refine_ls_R_factor_gt 0.0444
_refine_ls_shift/su_max 0.000
_refine_ls_shift/su_mean 0.000
_refine_ls_structure_factor_coef Fsqd
_refine_ls_weighting_details 'calc w=1/[\s^2^(Fo^2^)+(0.0592P)^2^+0.1861P] where P=(Fo^2^+2Fc^2^)/3'
_refine_ls_weighting_scheme calc
_refine_ls_wR_factor_gt 0.0972
_refine_ls_wR_factor_ref 0.1024
_reflns_number_gt 2887
_reflns_number_total 3391
_reflns_threshold_expression >2sigma(I)
_cod_data_source_file ja305491t_si_003.cif
_cod_data_source_block ab006
_cod_depositor_comments
;
The following automatic conversions were performed:

'_exptl_crystal_density_meas' value 'n/a' was changed to '?' - the
value is perceived as not measured.

Automatic conversion script
Id: cif_fix_values 3008 2015-01-20 13:52:24Z robertas 
;
_cod_original_cell_volume 1443.5(4)
_cod_database_code 4118706

loop_
_symmetry_equiv_pos_as_xyz
'x, y, z'
'-x+1/2, -y, z+1/2'
'-x, y+1/2, -z+1/2'
'x+1/2, -y+1/2, -z'

loop_
_atom_site_label
_atom_site_type_symbol
_atom_site_fract_x
_atom_site_fract_y
_atom_site_fract_z
_atom_site_U_iso_or_equiv
_atom_site_adp_type
_atom_site_occupancy
_atom_site_symmetry_multiplicity
_atom_site_calc_flag
_atom_site_refinement_flags
N1 N 0.14656(15) 0.65937(14) 0.87390(9) 0.0264(3) Uani 1 1 d .
N2 N 0.23838(15) 0.71139(14) 0.93530(9) 0.0287(3) Uani 1 1 d .
O1 O 0.23633(15) 0.71771(13) 1.08152(8) 0.0388(3) Uani 1 1 d .
O2 O 0.07713(16) 0.43403(13) 0.89875(9) 0.0413(3) Uani 1 1 d .
C1 C 0.18223(17) 0.68141(16) 1.01308(12) 0.0291(4) Uani 1 1 d .
C2 C 0.04434(17) 0.59715(17) 1.00676(11) 0.0288(4) Uani 1 1 d .
H2A H -0.0427 0.6456 1.0286 0.035 Uiso 1 1 calc R
C3 C 0.0600(2) 0.45758(19) 1.04710(13) 0.0366(4) Uani 1 1 d .
H3A H 0.1173 0.4607 1.1009 0.044 Uiso 1 1 calc R
H3B H -0.0356 0.4174 1.0593 0.044 Uiso 1 1 calc R
C4 C 0.1380(2) 0.38306(19) 0.97784(14) 0.0420(5) Uani 1 1 d .
H4A H 0.2433 0.4003 0.9805 0.050 Uiso 1 1 calc R
H4B H 0.1211 0.2860 0.9831 0.050 Uiso 1 1 calc R
C5 C 0.03420(19) 0.56676(18) 0.91256(12) 0.0311(4) Uani 1 1 d .
H5A H -0.0647 0.5847 0.8893 0.037 Uiso 1 1 calc R
C6 C 0.15692(17) 0.68257(16) 0.79156(11) 0.0252(4) Uani 1 1 d .
C7 C 0.27377(17) 0.76257(16) 0.75247(12) 0.0278(4) Uani 1 1 d .
C8 C 0.2422(2) 0.8319(2) 0.67706(12) 0.0359(4) Uani 1 1 d .
H8A H 0.1481 0.8261 0.6530 0.043 Uiso 1 1 calc R
C9 C 0.3463(3) 0.9093(2) 0.63669(15) 0.0453(5) Uani 1 1 d .
H9A H 0.3228 0.9581 0.5862 0.054 Uiso 1 1 calc R
C10 C 0.4848(2) 0.9150(2) 0.67043(14) 0.0454(5) Uani 1 1 d .
H10A H 0.5568 0.9671 0.6428 0.055 Uiso 1 1 calc R
C11 C 0.5183(2) 0.8450(2) 0.74421(14) 0.0390(4) Uani 1 1 d .
H11A H 0.6138 0.8481 0.7667 0.047 Uiso 1 1 calc R
C12 C 0.4139(2) 0.77030(19) 0.78562(13) 0.0334(4) Uani 1 1 d .
H12A H 0.4376 0.7239 0.8370 0.040 Uiso 1 1 calc R
C13 C 0.04416(17) 0.62515(16) 0.73366(11) 0.0256(4) Uani 1 1 d .
C14 C 0.08510(19) 0.52844(18) 0.67392(12) 0.0317(4) Uani 1 1 d .
H14A H 0.1823 0.4980 0.6724 0.038 Uiso 1 1 calc R
C15 C -0.0147(2) 0.47675(19) 0.61699(12) 0.0339(4) Uani 1 1 d .
H15A H 0.0137 0.4110 0.5764 0.041 Uiso 1 1 calc R
C16 C -0.1566(2) 0.52111(19) 0.61924(12) 0.0325(4) Uani 1 1 d .
H16A H -0.2256 0.4855 0.5802 0.039 Uiso 1 1 calc R
C17 C -0.19789(19) 0.61672(19) 0.67793(13) 0.0340(4) Uani 1 1 d .
H17A H -0.2954 0.6462 0.6796 0.041 Uiso 1 1 calc R
C18 C -0.09764(19) 0.67003(18) 0.73460(12) 0.0322(4) Uani 1 1 d .
H18A H -0.1261 0.7373 0.7741 0.039 Uiso 1 1 calc R

loop_
_atom_site_aniso_label
_atom_site_aniso_U_11
_atom_site_aniso_U_22
_atom_site_aniso_U_33
_atom_site_aniso_U_23
_atom_site_aniso_U_13
_atom_site_aniso_U_12
N1 0.0259(6) 0.0258(7) 0.0276(8) -0.0017(6) -0.0043(6) 0.0003(6)
N2 0.0300(7) 0.0300(7) 0.0260(8) 0.0018(6) -0.0076(6) -0.0054(6)
O1 0.0433(7) 0.0444(7) 0.0287(7) -0.0040(6) -0.0069(6) -0.0043(6)
O2 0.0586(8) 0.0313(7) 0.0340(8) -0.0021(6) -0.0023(7) -0.0090(6)
C1 0.0290(8) 0.0253(8) 0.0332(11) -0.0003(7) -0.0053(7) 0.0035(7)
C2 0.0223(7) 0.0344(9) 0.0297(10) -0.0013(7) 0.0001(7) 0.0020(7)
C3 0.0381(10) 0.0373(10) 0.0346(11) 0.0062(8) -0.0016(8) -0.0065(8)
C4 0.0482(11) 0.0307(9) 0.0472(13) 0.0033(8) -0.0025(9) -0.0002(8)
C5 0.0265(8) 0.0351(9) 0.0317(10) 0.0022(8) -0.0030(7) -0.0055(7)
C6 0.0244(8) 0.0251(8) 0.0261(10) 0.0000(6) -0.0027(6) 0.0016(7)
C7 0.0274(8) 0.0268(8) 0.0293(10) -0.0058(7) 0.0009(7) 0.0023(6)
C8 0.0358(9) 0.0388(10) 0.0330(10) 0.0026(8) -0.0007(8) 0.0020(8)
C9 0.0516(12) 0.0431(11) 0.0413(12) 0.0080(9) 0.0060(9) -0.0037(10)
C10 0.0473(11) 0.0404(11) 0.0487(13) -0.0037(10) 0.0158(10) -0.0106(9)
C11 0.0290(9) 0.0420(10) 0.0460(12) -0.0114(10) 0.0044(8) -0.0028(8)
C12 0.0295(8) 0.0359(9) 0.0348(10) -0.0069(8) 0.0002(8) 0.0009(8)
C13 0.0261(8) 0.0280(8) 0.0227(9) 0.0006(7) -0.0024(6) -0.0012(6)
C14 0.0274(8) 0.0337(9) 0.0340(10) -0.0018(8) 0.0016(8) 0.0009(7)
C15 0.0370(9) 0.0338(9) 0.0308(10) -0.0077(8) 0.0020(8) -0.0012(8)
C16 0.0322(9) 0.0347(9) 0.0306(11) 0.0005(8) -0.0081(8) -0.0053(8)
C17 0.0279(8) 0.0372(10) 0.0367(11) -0.0002(8) -0.0072(8) 0.0044(7)
C18 0.0317(9) 0.0316(8) 0.0333(10) -0.0052(8) -0.0034(7) 0.0046(7)

loop_
_atom_type_symbol
_atom_type_description
_atom_type_scat_dispersion_real
_atom_type_scat_dispersion_imag
_atom_type_scat_source
C C 0.0033 0.0016 'International Tables Vol C Tables 4.2.6.8 and 6.1.1.4'
H H 0.0000 0.0000 'International Tables Vol C Tables 4.2.6.8 and 6.1.1.4'
N N 0.0061 0.0033 'International Tables Vol C Tables 4.2.6.8 and 6.1.1.4'
O O 0.0106 0.0060 'International Tables Vol C Tables 4.2.6.8 and 6.1.1.4'

loop_
_geom_angle_atom_site_label_1
_geom_angle_atom_site_label_2
_geom_angle_atom_site_label_3
_geom_angle
C6 N1 N2 124.43(14)
C6 N1 C5 123.22(14)
N2 N1 C5 112.31(14)
C1 N2 N1 107.32(13)
C5 O2 C4 108.40(14)
O1 C1 N2 123.46(16)
O1 C1 C2 123.84(16)
N2 C1 C2 112.70(14)
C5 C2 C1 103.12(14)
C5 C2 C3 102.59(15)
C1 C2 C3 113.42(14)
C4 C3 C2 101.97(15)
O2 C4 C3 104.26(16)
O2 C5 C2 108.91(15)
O2 C5 N1 109.06(14)
C2 C5 N1 102.64(14)
N1 C6 C7 123.66(15)
N1 C6 C13 118.08(15)
C7 C6 C13 118.26(15)
C8 C7 C12 118.44(17)
C8 C7 C6 117.65(15)
C12 C7 C6 123.89(17)
C9 C8 C7 120.97(18)
C10 C9 C8 119.6(2)
C11 C10 C9 120.08(19)
C10 C11 C12 120.40(19)
C11 C12 C7 120.48(19)
C18 C13 C14 119.32(16)
C18 C13 C6 121.93(15)
C14 C13 C6 118.67(15)
C15 C14 C13 120.42(17)
C14 C15 C16 119.77(17)
C17 C16 C15 120.18(17)
C16 C17 C18 120.26(16)
C17 C18 C13 120.03(17)

loop_
_geom_bond_atom_site_label_1
_geom_bond_atom_site_label_2
_geom_bond_distance
N1 C6 1.304(2)
N1 N2 1.3801(19)
N1 C5 1.519(2)
N2 C1 1.349(2)
O1 C1 1.231(2)
O2 C5 1.407(2)
O2 C4 1.445(3)
C1 C2 1.534(2)
C2 C5 1.498(3)
C2 C3 1.542(3)
C3 C4 1.496(3)
C6 C7 1.477(2)
C6 C13 1.493(2)
C7 C8 1.394(3)
C7 C12 1.397(2)
C8 C9 1.387(3)
C9 C10 1.385(3)
C10 C11 1.380(3)
C11 C12 1.382(3)
C13 C18 1.387(2)
C13 C14 1.396(2)
C14 C15 1.380(3)
C15 C16 1.387(3)
C16 C17 1.378(3)
C17 C18 1.386(3)

loop_
_geom_torsion_atom_site_label_1
_geom_torsion_atom_site_label_2
_geom_torsion_atom_site_label_3
_geom_torsion_atom_site_label_4
_geom_torsion
C6 N1 N2 C1 171.38(15)
C5 N1 N2 C1 -10.85(18)
N1 N2 C1 O1 -177.54(16)
N1 N2 C1 C2 2.62(18)
O1 C1 C2 C5 -173.54(16)
N2 C1 C2 C5 6.30(19)
O1 C1 C2 C3 -63.4(2)
N2 C1 C2 C3 116.47(16)
C5 C2 C3 C4 30.87(17)
C1 C2 C3 C4 -79.62(18)
C5 O2 C4 C3 29.90(19)
C2 C3 C4 O2 -37.22(18)
C4 O2 C5 C2 -9.5(2)
C4 O2 C5 N1 101.80(17)
C1 C2 C5 O2 104.07(15)
C3 C2 C5 O2 -13.97(18)
C1 C2 C5 N1 -11.44(16)
C3 C2 C5 N1 -129.48(14)
C6 N1 C5 O2 76.8(2)
N2 N1 C5 O2 -100.96(16)
C6 N1 C5 C2 -167.75(15)
N2 N1 C5 C2 14.45(18)
N2 N1 C6 C7 3.3(3)
C5 N1 C6 C7 -174.20(15)
N2 N1 C6 C13 -176.58(14)
C5 N1 C6 C13 5.9(2)
N1 C6 C7 C8 -150.45(17)
C13 C6 C7 C8 29.5(2)
N1 C6 C7 C12 30.9(3)
C13 C6 C7 C12 -149.16(16)
C12 C7 C8 C9 -1.4(3)
C6 C7 C8 C9 179.92(18)
C7 C8 C9 C10 1.7(3)
C8 C9 C10 C11 -0.6(3)
C9 C10 C11 C12 -0.9(3)
C10 C11 C12 C7 1.3(3)
C8 C7 C12 C11 -0.1(3)
C6 C7 C12 C11 178.50(16)
N1 C6 C13 C18 68.8(2)
C7 C6 C13 C18 -111.11(19)
N1 C6 C13 C14 -114.61(18)
C7 C6 C13 C14 65.5(2)
C18 C13 C14 C15 -0.8(3)
C6 C13 C14 C15 -177.43(17)
C13 C14 C15 C16 -0.1(3)
C14 C15 C16 C17 0.2(3)
C15 C16 C17 C18 0.6(3)
C16 C17 C18 C13 -1.4(3)
C14 C13 C18 C17 1.5(3)
C6 C13 C18 C17 178.05(17)
